data_7106681
loop_
_publ_author_name
'Yunshan Sun'
'Christian Koehler'
'Runyu Tan'
'Vincent T. Annibale'
'Datong Song'

_publ_section_title
;
 Ester hydrogenation catalyzed by Ru-CNN pincer complexes
;
_journal_name_full Chem.Commun.
_journal_page_first 8349
_journal_paper_doi 10.1039/c1cc12601f
_journal_volume 47
_journal_year 2011
_chemical_formula_sum 'C27 H38 Br Cl3 N4'
_chemical_formula_weight 604.87
_chemical_name_systematic
;
?
;
_space_group_IT_number 33
_symmetry_cell_setting orthorhombic
_symmetry_space_group_name_Hall 'P 2c -2n'
_symmetry_space_group_name_H-M 'P n a 21'
_atom_sites_solution_hydrogens geom
_atom_sites_solution_primary direct
_atom_sites_solution_secondary difmap
_audit_creation_method SHELXL-97
_cell_angle_alpha 90.00
_cell_angle_beta 90.00
_cell_angle_gamma 90.00
_cell_formula_units_Z 4
_cell_length_a 31.4131(16)
_cell_length_b 8.2264(4)
_cell_length_c 11.8449(6)
_cell_measurement_reflns_used 5200
_cell_measurement_temperature 150(2)
_cell_measurement_theta_max 25.00
_cell_measurement_theta_min 2.15
_cell_volume 3060.9(3)
_computing_structure_refinement 'SHELXL-97 (Sheldrick, 2008)'
_computing_structure_solution 'SHELXS-97 (Sheldrick, 2008)'
_diffrn_ambient_temperature 150(2)
_diffrn_measured_fraction_theta_full 0.999
_diffrn_measured_fraction_theta_max 0.999
_diffrn_radiation_monochromator graphite
_diffrn_radiation_source 'fine-focus sealed tube'
_diffrn_radiation_type MoK\a
_diffrn_radiation_wavelength 0.71073
_diffrn_reflns_av_R_equivalents 0.0740
_diffrn_reflns_av_sigmaI/netI 0.0850
_diffrn_reflns_limit_h_max 37
_diffrn_reflns_limit_h_min -37
_diffrn_reflns_limit_k_max 9
_diffrn_reflns_limit_k_min -9
_diffrn_reflns_limit_l_max 14
_diffrn_reflns_limit_l_min -13
_diffrn_reflns_number 22490
_diffrn_reflns_theta_full 25.00
_diffrn_reflns_theta_max 25.00
_diffrn_reflns_theta_min 2.15
_exptl_absorpt_coefficient_mu 1.627
_exptl_absorpt_correction_T_max 0.7456
_exptl_absorpt_correction_T_min 0.6196
_exptl_absorpt_correction_type multi-scan
_exptl_absorpt_process_details 'Bruker Apex 2'
_exptl_crystal_colour colorless
_exptl_crystal_density_diffrn 1.313
_exptl_crystal_density_method 'not measured'
_exptl_crystal_description plate
_exptl_crystal_F_000 1256
_exptl_crystal_size_max 0.5
_exptl_crystal_size_mid 0.25
_exptl_crystal_size_min 0.025
_refine_diff_density_max 0.305
_refine_diff_density_min -0.314
_refine_diff_density_rms 0.059
_refine_ls_abs_structure_details 'Flack H D (1983), Acta Cryst. A39, 876-881'
_refine_ls_abs_structure_Flack 0.012(8)
_refine_ls_extinction_method none
_refine_ls_goodness_of_fit_ref 1.015
_refine_ls_hydrogen_treatment constr
_refine_ls_matrix_type full
_refine_ls_number_parameters 320
_refine_ls_number_reflns 5200
_refine_ls_number_restraints 1
_refine_ls_restrained_S_all 1.015
_refine_ls_R_factor_all 0.0736
_refine_ls_R_factor_gt 0.0430
_refine_ls_shift/su_max 0.000
_refine_ls_shift/su_mean 0.000
_refine_ls_structure_factor_coef Fsqd
_refine_ls_weighting_details 'calc w=1/[\s^2^(Fo^2^)+(0.0141P)^2^+0.3878P] where P=(Fo^2^+2Fc^2^)/3'
_refine_ls_weighting_scheme calc
_refine_ls_wR_factor_gt 0.0682
_refine_ls_wR_factor_ref 0.0759
_reflns_number_gt 3844
_reflns_number_total 5200
_reflns_threshold_expression >2sigma(I)
_cod_data_source_file c1cc12601f.txt
_cod_data_source_block 1aHBr
_cod_original_sg_symbol_H-M Pna2(1)
_cod_database_code 7106681

loop_
_symmetry_equiv_pos_as_xyz
'x, y, z'
'-x, -y, z+1/2'
'x+1/2, -y+1/2, z'
'-x+1/2, y+1/2, z+1/2'

loop_
_atom_site_label
_atom_site_type_symbol
_atom_site_fract_x
_atom_site_fract_y
_atom_site_fract_z
_atom_site_U_iso_or_equiv
_atom_site_adp_type
_atom_site_occupancy
_atom_site_symmetry_multiplicity
_atom_site_calc_flag
_atom_site_refinement_flags
_atom_site_disorder_assembly
_atom_site_disorder_group
Br1 Br 0.193355(13) 0.05080(5) 0.78985(4) 0.03283(11) Uani 1 1 d . . .
Cl1 Cl 0.09588(7) 0.3254(2) 0.58916(15) 0.1117(8) Uani 1 1 d . . .
Cl2 Cl 0.05416(5) 0.03536(17) 0.66226(13) 0.0671(4) Uani 1 1 d . . .
Cl3 Cl 0.08324(5) 0.27372(17) 0.82588(11) 0.0659(4) Uani 1 1 d . . .
N1 N 0.03218(12) 0.4935(5) 0.2417(3) 0.0447(11) Uani 1 1 d . . .
N2 N 0.10526(11) 0.5638(4) 0.0048(3) 0.0301(9) Uani 1 1 d . . .
N3 N 0.18978(11) 0.5773(4) -0.0815(3) 0.0216(8) Uani 1 1 d . . .
N4 N 0.23055(11) 0.4108(4) 0.0077(3) 0.0242(9) Uani 1 1 d . . .
C1 C 0.02852(19) 0.2057(7) 0.3177(5) 0.077(2) Uani 1 1 d . . .
H1A H 0.0078 0.1217 0.3384 0.116 Uiso 1 1 calc R . .
H1B H 0.0458 0.2338 0.3837 0.116 Uiso 1 1 calc R . .
H1C H 0.0470 0.1649 0.2574 0.116 Uiso 1 1 calc R . .
C2 C 0.00498(15) 0.3566(6) 0.2764(5) 0.0572(14) Uani 1 1 d . . .
H2B H -0.0131 0.3253 0.2115 0.069 Uiso 1 1 calc R . .
H2C H -0.0142 0.3944 0.3374 0.069 Uiso 1 1 calc R . .
C3 C 0.0301(2) 0.6448(9) 0.4230(5) 0.086(2) Uani 1 1 d . . .
H3A H 0.0488 0.6918 0.4808 0.129 Uiso 1 1 calc R . .
H3B H 0.0119 0.5620 0.4574 0.129 Uiso 1 1 calc R . .
H3C H 0.0124 0.7306 0.3901 0.129 Uiso 1 1 calc R . .
C4 C 0.05662(17) 0.5688(7) 0.3327(4) 0.0528(15) Uani 1 1 d . . .
H4A H 0.0754 0.6532 0.2998 0.063 Uiso 1 1 calc R . .
H4B H 0.0751 0.4852 0.3675 0.063 Uiso 1 1 calc R . .
C5 C 0.05993(16) 0.4507(6) 0.1504(4) 0.0477(13) Uani 1 1 d . . .
H5A H 0.0457 0.3673 0.1035 0.057 Uiso 1 1 calc R . .
H5B H 0.0860 0.4011 0.1821 0.057 Uiso 1 1 calc R . .
C6 C 0.07291(15) 0.5935(5) 0.0739(4) 0.0331(11) Uani 1 1 d . . .
C7 C 0.05136(15) 0.7401(6) 0.0750(4) 0.0390(12) Uani 1 1 d . . .
H7A H 0.0281 0.7570 0.1247 0.047 Uiso 1 1 calc R . .
C8 C 0.06426(15) 0.8603(6) 0.0031(4) 0.0373(12) Uani 1 1 d . . .
H8A H 0.0503 0.9628 0.0029 0.045 Uiso 1 1 calc R . .
C9 C 0.09809(14) 0.8307(5) -0.0700(4) 0.0344(12) Uani 1 1 d . . .
H9A H 0.1077 0.9123 -0.1208 0.041 Uiso 1 1 calc R . .
C10 C 0.11714(14) 0.6812(5) -0.0668(3) 0.0271(11) Uani 1 1 d . . .
C11 C 0.15335(13) 0.6396(5) -0.1455(3) 0.0280(11) Uani 1 1 d . . .
H11A H 0.1438 0.5566 -0.2005 0.034 Uiso 1 1 calc R . .
H11B H 0.1620 0.7378 -0.1881 0.034 Uiso 1 1 calc R . .
C12 C 0.21745(15) 0.6692(5) -0.0173(4) 0.0295(11) Uani 1 1 d . . .
H12A H 0.2184 0.7845 -0.0138 0.035 Uiso 1 1 calc R . .
C13 C 0.24270(14) 0.5670(5) 0.0389(3) 0.0295(11) Uani 1 1 d . . .
H13A H 0.2647 0.5954 0.0902 0.035 Uiso 1 1 calc R . .
C14 C 0.19880(14) 0.4198(5) -0.0651(3) 0.0219(10) Uani 1 1 d . . .
H14A H 0.1848 0.3304 -0.0997 0.026 Uiso 1 1 calc R . .
C15 C 0.24797(14) 0.2590(4) 0.0522(3) 0.0244(10) Uani 1 1 d . . .
C16 C 0.22366(14) 0.1748(5) 0.1310(4) 0.0267(11) Uani 1 1 d . . .
C17 C 0.24112(16) 0.0296(5) 0.1717(4) 0.0353(11) Uani 1 1 d . . .
H17A H 0.2256 -0.0321 0.2256 0.042 Uiso 1 1 calc R . .
C18 C 0.27993(17) -0.0258(5) 0.1358(4) 0.0339(12) Uani 1 1 d . . .
H18A H 0.2910 -0.1246 0.1651 0.041 Uiso 1 1 calc R . .
C19 C 0.30307(15) 0.0607(5) 0.0574(4) 0.0338(11) Uani 1 1 d . . .
H19A H 0.3299 0.0203 0.0331 0.041 Uiso 1 1 calc R . .
C20 C 0.28778(14) 0.2075(5) 0.0129(4) 0.0285(11) Uani 1 1 d . . .
C21 C 0.18074(14) 0.2293(5) 0.1711(4) 0.0342(12) Uani 1 1 d . . .
H21A H 0.1753 0.3397 0.1388 0.041 Uiso 1 1 calc R . .
C22 C 0.17853(17) 0.2434(5) 0.2989(4) 0.0536(14) Uani 1 1 d . . .
H22A H 0.2013 0.3152 0.3255 0.080 Uiso 1 1 calc R . .
H22B H 0.1820 0.1355 0.3328 0.080 Uiso 1 1 calc R . .
H22C H 0.1509 0.2886 0.3208 0.080 Uiso 1 1 calc R . .
C23 C 0.14629(16) 0.1135(6) 0.1246(4) 0.0508(14) Uani 1 1 d . . .
H23A H 0.1479 0.1110 0.0420 0.076 Uiso 1 1 calc R . .
H23B H 0.1181 0.1521 0.1477 0.076 Uiso 1 1 calc R . .
H23C H 0.1510 0.0039 0.1544 0.076 Uiso 1 1 calc R . .
C24 C 0.31392(15) 0.2991(5) -0.0737(4) 0.0349(12) Uani 1 1 d . . .
H24A H 0.2970 0.3956 -0.0985 0.042 Uiso 1 1 calc R . .
C25 C 0.35533(16) 0.3619(6) -0.0202(5) 0.0524(14) Uani 1 1 d . . .
H25A H 0.3485 0.4315 0.0445 0.079 Uiso 1 1 calc R . .
H25B H 0.3714 0.4246 -0.0762 0.079 Uiso 1 1 calc R . .
H25C H 0.3725 0.2695 0.0053 0.079 Uiso 1 1 calc R . .
C26 C 0.32249(16) 0.1954(5) -0.1770(4) 0.0439(14) Uani 1 1 d . . .
H26A H 0.2955 0.1533 -0.2065 0.066 Uiso 1 1 calc R . .
H26B H 0.3410 0.1043 -0.1562 0.066 Uiso 1 1 calc R . .
H26C H 0.3365 0.2614 -0.2350 0.066 Uiso 1 1 calc R . .
C27 C 0.09306(17) 0.1796(6) 0.6946(4) 0.0471(13) Uani 1 1 d . . .
H27A H 0.1212 0.1231 0.6989 0.056 Uiso 1 1 calc R . .

loop_
_atom_site_aniso_label
_atom_site_aniso_U_11
_atom_site_aniso_U_22
_atom_site_aniso_U_33
_atom_site_aniso_U_23
_atom_site_aniso_U_13
_atom_site_aniso_U_12
Br1 0.0386(2) 0.0258(2) 0.0341(2) 0.0014(3) 0.0064(3) -0.0025(2)
Cl1 0.1227(17) 0.1319(16) 0.0805(12) 0.0646(12) -0.0319(12) -0.0698(13)
Cl2 0.0517(9) 0.0589(9) 0.0907(11) 0.0067(8) -0.0137(8) -0.0140(7)
Cl3 0.0766(11) 0.0581(9) 0.0630(11) -0.0065(7) 0.0101(8) 0.0135(7)
N1 0.028(2) 0.069(3) 0.037(2) 0.0061(19) 0.001(2) -0.005(2)
N2 0.033(2) 0.033(2) 0.0248(19) 0.0072(19) -0.0021(18) 0.0030(19)
N3 0.024(2) 0.0158(19) 0.0248(19) 0.0045(15) -0.0003(17) 0.0034(17)
N4 0.031(2) 0.0133(19) 0.028(2) 0.0021(15) -0.0023(19) 0.0038(16)
C1 0.078(4) 0.083(5) 0.069(5) 0.026(3) 0.000(4) -0.033(4)
C2 0.050(3) 0.071(3) 0.051(3) 0.018(3) 0.023(3) -0.012(3)
C3 0.056(4) 0.133(6) 0.069(4) -0.029(4) 0.010(4) -0.004(4)
C4 0.039(3) 0.085(4) 0.034(3) 0.003(3) 0.005(3) -0.006(3)
C5 0.050(3) 0.056(3) 0.037(3) 0.010(3) 0.008(3) 0.000(3)
C6 0.032(3) 0.039(3) 0.029(3) 0.006(2) 0.000(2) -0.002(2)
C7 0.029(3) 0.047(3) 0.041(3) -0.002(3) 0.005(3) 0.002(2)
C8 0.036(3) 0.032(3) 0.044(3) 0.001(2) 0.004(3) 0.005(2)
C9 0.031(3) 0.028(3) 0.044(3) 0.010(2) 0.000(2) 0.000(2)
C10 0.024(3) 0.032(3) 0.025(3) 0.003(2) -0.005(2) 0.001(2)
C11 0.030(3) 0.025(3) 0.028(2) 0.004(2) -0.003(2) 0.001(2)
C12 0.032(3) 0.021(2) 0.035(3) 0.001(2) -0.007(2) 0.001(2)
C13 0.029(3) 0.023(3) 0.037(3) -0.008(2) -0.007(2) -0.002(2)
C14 0.027(3) 0.012(2) 0.026(2) 0.0012(17) -0.002(2) -0.0015(19)
C15 0.031(3) 0.015(2) 0.027(2) 0.006(2) -0.009(2) 0.002(2)
C16 0.032(3) 0.020(2) 0.028(3) 0.000(2) -0.008(2) 0.002(2)
C17 0.049(3) 0.028(3) 0.029(3) 0.007(2) 0.000(2) -0.005(2)
C18 0.052(4) 0.015(2) 0.035(3) 0.011(2) -0.016(3) 0.000(2)
C19 0.037(3) 0.022(2) 0.042(3) 0.005(2) -0.009(2) 0.008(2)
C20 0.033(3) 0.019(2) 0.034(3) 0.001(2) -0.012(2) 0.002(2)
C21 0.044(3) 0.023(2) 0.036(3) 0.011(2) 0.001(2) 0.005(2)
C22 0.082(4) 0.036(3) 0.043(3) 0.009(3) 0.006(4) 0.018(2)
C23 0.043(3) 0.039(3) 0.071(4) 0.002(3) 0.005(3) -0.008(2)
C24 0.032(3) 0.024(3) 0.049(3) 0.009(2) -0.002(2) 0.008(2)
C25 0.043(3) 0.047(3) 0.068(4) 0.002(3) 0.000(3) -0.004(3)
C26 0.050(3) 0.036(3) 0.046(4) 0.004(2) 0.002(2) 0.010(2)
C27 0.045(3) 0.053(3) 0.044(3) 0.008(3) 0.000(3) -0.009(3)

loop_
_atom_type_symbol
_atom_type_description
_atom_type_scat_dispersion_real
_atom_type_scat_dispersion_imag
_atom_type_scat_source
C C 0.0033 0.0016 'International Tables Vol C Tables 4.2.6.8 and 6.1.1.4'
H H 0.0000 0.0000 'International Tables Vol C Tables 4.2.6.8 and 6.1.1.4'
N N 0.0061 0.0033 'International Tables Vol C Tables 4.2.6.8 and 6.1.1.4'
Cl Cl 0.1484 0.1585 'International Tables Vol C Tables 4.2.6.8 and 6.1.1.4'
Br Br -0.2901 2.4595 'International Tables Vol C Tables 4.2.6.8 and 6.1.1.4'

loop_
_geom_angle_atom_site_label_1
_geom_angle_atom_site_label_2
_geom_angle_atom_site_label_3
_geom_angle
_geom_angle_site_symmetry_1
_geom_angle_site_symmetry_3
_geom_angle_publ_flag
C5 N1 C4 109.9(4) . . ?
C5 N1 C2 112.1(4) . . ?
C4 N1 C2 115.1(4) . . ?
C6 N2 C10 118.1(4) . . ?
C14 N3 C12 108.4(3) . . ?
C14 N3 C11 125.3(3) . . ?
C12 N3 C11 125.9(3) . . ?
C14 N4 C13 109.2(3) . . ?
C14 N4 C15 124.5(3) . . ?
C13 N4 C15 126.2(4) . . ?
N1 C2 C1 115.5(4) . . ?
N1 C4 C3 114.4(5) . . ?
N1 C5 C6 114.7(4) . . ?
N2 C6 C7 122.7(4) . . ?
N2 C6 C5 115.2(4) . . ?
C7 C6 C5 122.1(4) . . ?
C8 C7 C6 118.7(5) . . ?
C7 C8 C9 119.2(4) . . ?
C10 C9 C8 118.3(4) . . ?
N2 C10 C9 123.0(4) . . ?
N2 C10 C11 115.9(4) . . ?
C9 C10 C11 121.1(4) . . ?
N3 C11 C10 110.4(3) . . ?
C13 C12 N3 107.7(4) . . ?
C12 C13 N4 106.7(4) . . ?
N4 C14 N3 108.0(3) . . ?
C16 C15 C20 124.3(4) . . ?
C16 C15 N4 117.5(4) . . ?
C20 C15 N4 118.2(4) . . ?
C15 C16 C17 116.2(4) . . ?
C15 C16 C21 123.9(4) . . ?
C17 C16 C21 119.9(4) . . ?
C18 C17 C16 121.7(4) . . ?
C17 C18 C19 120.5(4) . . ?
C18 C19 C20 121.2(5) . . ?
C15 C20 C19 116.2(4) . . ?
C15 C20 C24 124.0(4) . . ?
C19 C20 C24 119.8(4) . . ?
C16 C21 C22 112.3(4) . . ?
C16 C21 C23 109.4(4) . . ?
C22 C21 C23 111.8(4) . . ?
C20 C24 C26 111.3(4) . . ?
C20 C24 C25 110.3(4) . . ?
C26 C24 C25 111.8(4) . . ?
Cl1 C27 Cl2 110.4(3) . . ?
Cl1 C27 Cl3 109.9(3) . . ?
Cl2 C27 Cl3 111.7(3) . . ?

loop_
_geom_bond_atom_site_label_1
_geom_bond_atom_site_label_2
_geom_bond_distance
_geom_bond_site_symmetry_2
_geom_bond_publ_flag
Cl1 C27 1.734(5) . ?
Cl2 C27 1.746(5) . ?
Cl3 C27 1.764(5) . ?
N1 C5 1.433(6) . ?
N1 C4 1.461(6) . ?
N1 C2 1.472(5) . ?
N2 C6 1.328(5) . ?
N2 C10 1.339(5) . ?
N3 C14 1.340(5) . ?
N3 C12 1.380(5) . ?
N3 C11 1.465(5) . ?
N4 C14 1.320(5) . ?
N4 C13 1.391(5) . ?
N4 C15 1.462(5) . ?
C1 C2 1.525(7) . ?
C3 C4 1.492(7) . ?
C5 C6 1.538(6) . ?
C6 C7 1.383(6) . ?
C7 C8 1.366(6) . ?
C8 C9 1.392(6) . ?
C9 C10 1.368(6) . ?
C10 C11 1.510(6) . ?
C12 C13 1.333(6) . ?
C15 C16 1.391(5) . ?
C15 C20 1.400(6) . ?
C16 C17 1.400(6) . ?
C16 C21 1.499(6) . ?
C17 C18 1.369(6) . ?
C18 C19 1.377(6) . ?
C19 C20 1.402(5) . ?
C20 C24 1.515(6) . ?
C21 C22 1.519(6) . ?
C21 C23 1.544(6) . ?
C24 C26 1.516(6) . ?
C24 C25 1.537(6) . ?

loop_
_cod_related_entry_id
_cod_related_entry_database
_cod_related_entry_code
1 ChemSpider 30653320
